data_4504688
loop_
_publ_author_name
'Ren, Yan-Ping'
'Kong, Xiang-Jian'
'Long, La-Sheng'
'Huang, Rong-Bin'
'Zheng, Lan-Sun'

_publ_section_title
;
 Anion-Dependent Assembly of Cyclic Structure
;
_journal_issue 2
_journal_name_full 'Crystal Growth &amp; Design'
_journal_page_first 572
_journal_paper_doi 10.1021/cg050459a
_journal_volume 6
_journal_year 2006
_chemical_formula_sum 'C30 H24 Ag3 Mo12 N6 O40 P'
_chemical_formula_weight 2614.41
_chemical_name_systematic
; 
 ? 
;
_space_group_IT_number 2
_symmetry_cell_setting triclinic
_symmetry_space_group_name_Hall '-P 1'
_symmetry_space_group_name_H-M 'P -1'
_atom_sites_solution_hydrogens geom
_atom_sites_solution_primary direct
_atom_sites_solution_secondary difmap
_audit_creation_method SHELXL-97
_cell_angle_alpha 81.455(3)
_cell_angle_beta 68.819(3)
_cell_angle_gamma 66.350(3)
_cell_formula_units_Z 2
_cell_length_a 13.284(2)
_cell_length_b 14.760(3)
_cell_length_c 16.701(3)
_cell_measurement_temperature 173(2)
_cell_volume 2796.9(9)
_computing_cell_refinement 'SHELXTL-Plus (Sheldrick, 1990)'
_computing_data_collection 'SHELXTL-Plus (Sheldrick, 1990)'
_computing_data_reduction 'SHELXTL-Plus (Sheldrick, 1990)'
_computing_molecular_graphics 'SHELXTL V.5.0 (Sheldrick, 1997)'
_computing_publication_material 'SHELXL-97 (Sheldrick, 1997)'
_computing_structure_refinement 'SHELXL-97 (Sheldrick, 1997)'
_computing_structure_solution 'SHELXS-97 (Sheldrick, 1990)'
_diffrn_ambient_temperature 123(2)
_diffrn_measured_fraction_theta_full 0.986
_diffrn_measured_fraction_theta_max 0.986
_diffrn_measurement_device_type 'Bruker Smart Apex CCD area detector'
_diffrn_measurement_method 'phi and omega scans'
_diffrn_radiation_monochromator graphite
_diffrn_radiation_source 'fine-focus sealed tube'
_diffrn_radiation_type MoK\a
_diffrn_radiation_wavelength 0.71073
_diffrn_reflns_av_R_equivalents 0.0252
_diffrn_reflns_av_sigmaI/netI 0.0395
_diffrn_reflns_limit_h_max 16
_diffrn_reflns_limit_h_min -16
_diffrn_reflns_limit_k_max 18
_diffrn_reflns_limit_k_min -18
_diffrn_reflns_limit_l_max 20
_diffrn_reflns_limit_l_min -20
_diffrn_reflns_number 21883
_diffrn_reflns_theta_full 26.00
_diffrn_reflns_theta_max 26.00
_diffrn_reflns_theta_min 1.31
_exptl_absorpt_coefficient_mu 3.752
_exptl_absorpt_correction_T_max 0.7534
_exptl_absorpt_correction_T_min 0.5208
_exptl_absorpt_correction_type sadabs
_exptl_crystal_colour brown-yellow
_exptl_crystal_density_diffrn 3.105
_exptl_crystal_density_meas ?
_exptl_crystal_density_method 'not measured'
_exptl_crystal_description polyhedron
_exptl_crystal_F_000 2452
_exptl_crystal_size_max 0.20
_exptl_crystal_size_mid 0.10
_exptl_crystal_size_min 0.08
_refine_diff_density_max 2.407
_refine_diff_density_min -1.172
_refine_diff_density_rms 0.176
_refine_ls_extinction_method none
_refine_ls_goodness_of_fit_ref 1.112
_refine_ls_hydrogen_treatment mixed
_refine_ls_matrix_type full
_refine_ls_number_parameters 829
_refine_ls_number_reflns 10847
_refine_ls_number_restraints 0
_refine_ls_restrained_S_all 1.112
_refine_ls_R_factor_all 0.0440
_refine_ls_R_factor_gt 0.0393
_refine_ls_shift/su_max 0.001
_refine_ls_shift/su_mean 0.000
_refine_ls_structure_factor_coef Fsqd
_refine_ls_weighting_details 'calc w=1/[\s^2^(Fo^2^)+(0.0354P)^2^+12.7504P] where P=(Fo^2^+2Fc^2^)/3'
_refine_ls_weighting_scheme calc
_refine_ls_wR_factor_gt 0.0875
_refine_ls_wR_factor_ref 0.0900
_reflns_number_gt 10025
_reflns_number_total 10847
_reflns_threshold_expression >2sigma(I)
_cod_data_source_file cg050459asi20050907_112157.cif
_cod_data_source_block complex_1
_cod_depositor_comments
;
The following automatic conversions were performed:

'_exptl_crystal_density_meas' value 'not measured' was changed to '?'
- the value is perceived as not measured.

Automatic conversion script
Id: cif_fix_values 3008 2015-01-20 13:52:24Z robertas 
;
_cod_original_cell_volume 2796.8(9)
_cod_original_sg_symbol_H-M p-1
_cod_database_code 4504688

loop_
_symmetry_equiv_pos_as_xyz
'x, y, z'
'-x, -y, -z'

loop_
_atom_site_label
_atom_site_type_symbol
_atom_site_fract_x
_atom_site_fract_y
_atom_site_fract_z
_atom_site_U_iso_or_equiv
_atom_site_adp_type
_atom_site_occupancy
_atom_site_symmetry_multiplicity
_atom_site_calc_flag
_atom_site_refinement_flags
Mo1 Mo 1.67167(5) 0.55484(4) 0.07831(3) 0.01600(12) Uani 1 1 d .
Mo2 Mo 1.61940(4) 0.78688(4) 0.27309(3) 0.01378(11) Uani 1 1 d .
Mo3 Mo 1.56964(5) 0.80621(4) 0.06476(3) 0.01432(12) Uani 1 1 d .
Mo4 Mo 1.67903(4) 0.54000(4) 0.29960(4) 0.01525(12) Uani 1 1 d .
Mo5 Mo 1.17197(4) 0.85606(4) 0.20519(3) 0.01370(11) Uani 1 1 d .
Mo6 Mo 1.49675(4) 0.43631(4) 0.25089(3) 0.01402(12) Uani 1 1 d .
Mo7 Mo 1.28266(5) 0.57340(4) 0.42272(3) 0.01579(12) Uani 1 1 d .
Mo8 Mo 1.33726(4) 0.95542(4) 0.25169(3) 0.01401(12) Uani 1 1 d .
Mo9 Mo 1.41638(5) 0.68185(4) 0.03963(3) 0.01663(12) Uani 1 1 d .
Mo10 Mo 1.45472(4) 0.70169(4) 0.45015(3) 0.01512(12) Uani 1 1 d .
Mo11 Mo 1.23694(5) 0.58768(4) 0.23232(4) 0.01530(12) Uani 1 1 d .
Mo12 Mo 1.17688(5) 0.84625(4) 0.40836(3) 0.01493(12) Uani 1 1 d .
P1 P 1.42631(12) 0.69470(11) 0.24745(9) 0.0099(3) Uani 1 1 d .
O1 O 1.5088(3) 0.6853(3) 0.2954(2) 0.0116(8) Uani 1 1 d .
O2 O 1.4918(3) 0.6889(3) 0.1505(2) 0.0119(8) Uani 1 1 d .
O3 O 1.3808(3) 0.6111(3) 0.2753(2) 0.0116(8) Uani 1 1 d .
O4 O 1.3236(3) 0.7941(3) 0.2683(2) 0.0120(8) Uani 1 1 d .
O5 O 1.5580(4) 0.3123(3) 0.2480(3) 0.0210(10) Uani 1 1 d .
O6 O 1.4654(3) 0.8958(3) 0.2848(3) 0.0133(9) Uani 1 1 d .
O7 O 1.2195(3) 0.9602(3) 0.2036(3) 0.0141(9) Uani 1 1 d .
O8 O 1.4411(4) 0.7053(3) 0.5534(3) 0.0210(10) Uani 1 1 d .
O9 O 1.3900(3) 0.4543(3) 0.3711(3) 0.0147(9) Uani 1 1 d .
O10 O 1.1911(3) 0.7163(3) 0.4206(3) 0.0133(9) Uani 1 1 d .
O11 O 1.2005(4) 0.5407(3) 0.5155(3) 0.0214(10) Uani 1 1 d .
O12 O 1.7233(3) 0.6583(3) 0.2766(3) 0.0153(9) Uani 1 1 d .
O13 O 1.5944(3) 0.4686(3) 0.2991(3) 0.0144(9) Uani 1 1 d .
O14 O 1.3674(4) 0.4608(3) 0.2198(3) 0.0165(9) Uani 1 1 d .
O15 O 1.3821(3) 0.6083(3) 0.4517(3) 0.0144(9) Uani 1 1 d .
O16 O 1.5629(4) 0.5854(3) 0.0126(3) 0.0173(9) Uani 1 1 d .
O17 O 1.5816(4) 0.4745(3) 0.1481(3) 0.0161(9) Uani 1 1 d .
O18 O 1.1651(3) 0.7256(3) 0.2366(3) 0.0136(9) Uani 1 1 d .
O19 O 1.3175(4) 0.7976(3) 0.4431(3) 0.0155(9) Uani 1 1 d .
O20 O 1.1939(3) 0.5703(3) 0.3478(3) 0.0149(9) Uani 1 1 d .
O21 O 1.7115(3) 0.5504(3) 0.1735(3) 0.0153(9) Uani 1 1 d .
O22 O 1.6004(4) 0.5843(3) 0.4110(3) 0.0156(9) Uani 1 1 d .
O23 O 1.1450(4) 0.5557(3) 0.2064(3) 0.0224(10) Uani 1 1 d .
O24 O 1.8053(4) 0.4538(3) 0.3044(3) 0.0226(10) Uani 1 1 d .
O25 O 1.0536(4) 0.9146(3) 0.1747(3) 0.0209(10) Uani 1 1 d .
O26 O 1.6991(4) 0.8506(3) 0.2737(3) 0.0200(10) Uani 1 1 d .
O27 O 1.7897(4) 0.4710(3) 0.0131(3) 0.0248(11) Uani 1 1 d .
O28 O 1.3775(4) 0.6907(4) -0.0470(3) 0.0237(10) Uani 1 1 d .
O29 O 1.0964(3) 0.8792(3) 0.3311(3) 0.0154(9) Uani 1 1 d .
O30 O 1.5453(3) 0.7760(3) 0.3980(3) 0.0138(9) Uani 1 1 d .
O31 O 1.3252(4) 1.0739(3) 0.2371(3) 0.0218(10) Uani 1 1 d .
O32 O 1.6912(3) 0.6721(3) 0.0345(3) 0.0167(9) Uani 1 1 d .
O33 O 1.6414(4) 0.8716(3) -0.0073(3) 0.0216(10) Uani 1 1 d .
O34 O 1.0713(4) 0.8969(3) 0.5002(3) 0.0223(10) Uani 1 1 d .
O35 O 1.4952(4) 0.7790(3) 0.0039(3) 0.0162(9) Uani 1 1 d .
O36 O 1.3378(4) 0.6126(3) 0.1171(3) 0.0157(9) Uani 1 1 d .
O37 O 1.2855(3) 0.7995(3) 0.1061(3) 0.0151(9) Uani 1 1 d .
O38 O 1.6342(4) 0.7868(3) 0.1597(3) 0.0160(9) Uani 1 1 d .
O39 O 1.2296(4) 0.9566(3) 0.3593(3) 0.0159(9) Uani 1 1 d .
O40 O 1.4437(3) 0.9015(3) 0.1350(3) 0.0128(8) Uani 1 1 d .
Ag1 Ag 1.43270(4) 1.19845(4) -0.68107(3) 0.02495(12) Uani 1 1 d .
Ag2 Ag 1.19447(4) 1.07037(4) 0.08099(3) 0.02280(12) Uani 1 1 d .
Ag3 Ag 1.07960(4) 1.30134(4) -0.25666(3) 0.02451(13) Uani 1 1 d .
N1 N 1.2596(5) 0.9831(4) -0.0374(3) 0.0204(12) Uani 1 1 d .
C1 C 1.4372(7) 0.9130(5) -0.4408(5) 0.0279(16) Uani 1 1 d .
H1A H 1.5139 0.8847 -0.4804 0.034 Uiso 1 1 calc R
C2 C 1.3478(7) 0.9604(5) -0.4733(5) 0.0314(17) Uani 1 1 d .
H2A H 1.3619 0.9642 -0.5335 0.038 Uiso 1 1 calc R
C3 C 1.2378(7) 1.0020(5) -0.4162(5) 0.0322(18) Uani 1 1 d .
H3A H 1.1735 1.0345 -0.4362 0.039 Uiso 1 1 calc R
C4 C 1.2207(6) 0.9964(5) -0.3293(5) 0.0273(16) Uani 1 1 d .
H4A H 1.1447 1.0255 -0.2891 0.033 Uiso 1 1 calc R
C5 C 1.3155(6) 0.9478(5) -0.3014(4) 0.0203(14) Uani 1 1 d .
C6 C 1.3007(6) 0.9490(5) -0.2090(4) 0.0213(14) Uani 1 1 d .
C7 C 1.1957(6) 0.9556(5) -0.1455(5) 0.0258(15) Uani 1 1 d .
H7A H 1.1358 0.9490 -0.1595 0.031 Uiso 1 1 calc R
C8 C 1.1798(6) 0.9717(5) -0.0626(4) 0.0255(15) Uani 1 1 d .
H8A H 1.1078 0.9752 -0.0199 0.031 Uiso 1 1 calc R
C9 C 1.3627(5) 0.9707(5) -0.0982(4) 0.0198(14) Uani 1 1 d .
H9A H 1.4234 0.9724 -0.0819 0.024 Uiso 1 1 calc R
C10 C 1.3847(5) 0.9555(5) -0.1831(4) 0.0191(14) Uani 1 1 d .
H10A H 1.4585 0.9495 -0.2242 0.023 Uiso 1 1 calc R
N2 N 1.4238(5) 0.9040(4) -0.3572(3) 0.0206(12) Uani 1 1 d .
N3 N 1.2817(5) 1.2823(4) -0.7161(3) 0.0188(11) Uani 1 1 d .
C11 C 1.2942(6) 1.2954(5) -0.7998(4) 0.0237(15) Uani 1 1 d .
H11A H 1.3709 1.2751 -0.8403 0.028 Uiso 1 1 calc R
C12 C 1.2024(7) 1.3365(5) -0.8297(4) 0.0258(16) Uani 1 1 d .
H12A H 1.2156 1.3448 -0.8897 0.031 Uiso 1 1 calc R
C13 C 1.0904(6) 1.3658(5) -0.7721(4) 0.0276(16) Uani 1 1 d .
H13A H 1.0252 1.3939 -0.7915 0.033 Uiso 1 1 calc R
C14 C 1.0752(6) 1.3532(5) -0.6851(4) 0.0240(15) Uani 1 1 d .
H14A H 0.9991 1.3722 -0.6439 0.029 Uiso 1 1 calc R
C15 C 1.1720(6) 1.3128(5) -0.6594(4) 0.0194(14) Uani 1 1 d .
C16 C 1.1587(5) 1.3020(5) -0.5672(4) 0.0172(13) Uani 1 1 d .
C17 C 1.0727(5) 1.2728(5) -0.5097(4) 0.0212(14) Uani 1 1 d .
H17A H 1.0246 1.2550 -0.5296 0.025 Uiso 1 1 calc R
C18 C 1.0564(6) 1.2693(5) -0.4228(4) 0.0213(14) Uani 1 1 d .
H18A H 0.9979 1.2475 -0.3840 0.026 Uiso 1 1 calc R
C19 C 1.2049(5) 1.3226(5) -0.4477(4) 0.0198(14) Uani 1 1 d .
H19A H 1.2526 1.3396 -0.4266 0.024 Uiso 1 1 calc R
C20 C 1.2260(5) 1.3267(5) -0.5342(4) 0.0187(13) Uani 1 1 d .
H20A H 1.2870 1.3465 -0.5717 0.022 Uiso 1 1 calc R
N4 N 1.1206(4) 1.2959(4) -0.3913(3) 0.0177(11) Uani 1 1 d .
N5 N 1.0318(4) 1.1690(4) 0.1768(3) 0.0179(11) Uani 1 1 d .
C21 C 1.0045(6) 1.1526(5) 0.2617(4) 0.0251(15) Uani 1 1 d .
H21A H 1.0650 1.1130 0.2840 0.030 Uiso 1 1 calc R
C22 C 0.8924(6) 1.1908(5) 0.3177(4) 0.0252(15) Uani 1 1 d .
H22A H 0.8757 1.1757 0.3773 0.030 Uiso 1 1 calc R
C23 C 0.8046(6) 1.2513(5) 0.2865(4) 0.0268(16) Uani 1 1 d .
H23A H 0.7268 1.2799 0.3243 0.032 Uiso 1 1 calc R
C24 C 0.8310(6) 1.2694(5) 0.2007(4) 0.0224(14) Uani 1 1 d .
H24A H 0.7715 1.3095 0.1775 0.027 Uiso 1 1 calc R
C25 C 0.9459(5) 1.2286(4) 0.1473(4) 0.0155(13) Uani 1 1 d .
C26 C 0.9762(5) 1.2492(4) 0.0540(4) 0.0166(13) Uani 1 1 d .
C27 C 0.9105(6) 1.2443(5) 0.0093(4) 0.0189(13) Uani 1 1 d .
H27A H 0.8445 1.2270 0.0378 0.023 Uiso 1 1 calc R
C28 C 0.9409(6) 1.2647(5) -0.0777(4) 0.0206(14) Uani 1 1 d .
H28A H 0.8950 1.2603 -0.1083 0.025 Uiso 1 1 calc R
C29 C 1.0936(5) 1.2984(5) -0.0756(4) 0.0194(14) Uani 1 1 d .
H29A H 1.1564 1.3198 -0.1044 0.023 Uiso 1 1 calc R
C30 C 1.0698(5) 1.2770(5) 0.0099(4) 0.0188(13) Uani 1 1 d .
H30A H 1.1173 1.2812 0.0392 0.023 Uiso 1 1 calc R
N6 N 1.0316(5) 1.2904(4) -0.1206(3) 0.0199(12) Uani 1 1 d .

loop_
_atom_site_aniso_label
_atom_site_aniso_U_11
_atom_site_aniso_U_22
_atom_site_aniso_U_33
_atom_site_aniso_U_23
_atom_site_aniso_U_13
_atom_site_aniso_U_12
Mo1 0.0148(3) 0.0143(3) 0.0116(3) -0.0010(2) -0.0002(2) -0.0017(2)
Mo2 0.0141(3) 0.0156(3) 0.0152(3) 0.0023(2) -0.0078(2) -0.0073(2)
Mo3 0.0171(3) 0.0163(3) 0.0101(2) 0.0014(2) -0.0029(2) -0.0087(2)
Mo4 0.0119(3) 0.0139(3) 0.0195(3) -0.0021(2) -0.0079(2) -0.0014(2)
Mo5 0.0123(3) 0.0129(3) 0.0163(3) 0.0004(2) -0.0083(2) -0.0021(2)
Mo6 0.0122(3) 0.0103(3) 0.0182(3) 0.0004(2) -0.0044(2) -0.0036(2)
Mo7 0.0170(3) 0.0163(3) 0.0126(3) 0.0014(2) -0.0018(2) -0.0082(2)
Mo8 0.0123(3) 0.0104(3) 0.0189(3) 0.0003(2) -0.0059(2) -0.0034(2)
Mo9 0.0157(3) 0.0253(3) 0.0107(3) -0.0021(2) -0.0045(2) -0.0087(2)
Mo10 0.0127(3) 0.0228(3) 0.0096(3) 0.0010(2) -0.0046(2) -0.0060(2)
Mo11 0.0155(3) 0.0150(3) 0.0201(3) 0.0030(2) -0.0101(2) -0.0077(2)
Mo12 0.0135(3) 0.0143(3) 0.0108(3) -0.0002(2) -0.0026(2) -0.0004(2)
P1 0.0098(7) 0.0102(7) 0.0099(7) 0.0006(6) -0.0039(6) -0.0035(6)
O1 0.012(2) 0.013(2) 0.010(2) -0.0001(16) -0.0050(16) -0.0041(17)
O2 0.011(2) 0.009(2) 0.012(2) 0.0010(16) -0.0030(16) -0.0023(16)
O3 0.011(2) 0.010(2) 0.011(2) 0.0004(16) -0.0037(16) -0.0016(16)
O4 0.009(2) 0.014(2) 0.013(2) 0.0013(16) -0.0053(16) -0.0038(17)
O5 0.024(2) 0.019(2) 0.022(2) 0.0047(19) -0.008(2) -0.011(2)
O6 0.011(2) 0.016(2) 0.013(2) -0.0014(17) -0.0050(17) -0.0042(17)
O7 0.014(2) 0.013(2) 0.016(2) 0.0005(17) -0.0069(17) -0.0037(17)
O8 0.018(2) 0.032(3) 0.011(2) -0.0009(19) -0.0052(18) -0.007(2)
O9 0.015(2) 0.016(2) 0.013(2) 0.0019(17) -0.0034(17) -0.0069(18)
O10 0.009(2) 0.011(2) 0.015(2) -0.0006(16) -0.0019(17) -0.0002(16)
O11 0.020(2) 0.025(3) 0.017(2) 0.0026(19) -0.0006(19) -0.012(2)
O12 0.011(2) 0.018(2) 0.017(2) -0.0022(18) -0.0054(17) -0.0045(18)
O13 0.014(2) 0.014(2) 0.016(2) 0.0003(17) -0.0067(17) -0.0037(17)
O14 0.017(2) 0.014(2) 0.022(2) -0.0038(18) -0.0088(19) -0.0055(18)
O15 0.012(2) 0.015(2) 0.013(2) 0.0009(17) -0.0029(17) -0.0029(17)
O16 0.017(2) 0.023(2) 0.013(2) -0.0045(18) -0.0029(18) -0.0078(19)
O17 0.017(2) 0.016(2) 0.016(2) -0.0019(17) -0.0045(18) -0.0066(18)
O18 0.015(2) 0.011(2) 0.016(2) 0.0018(17) -0.0069(17) -0.0054(17)
O19 0.015(2) 0.016(2) 0.016(2) 0.0007(17) -0.0073(18) -0.0047(18)
O20 0.014(2) 0.013(2) 0.019(2) 0.0008(17) -0.0074(18) -0.0056(17)
O21 0.013(2) 0.017(2) 0.015(2) -0.0010(17) -0.0034(17) -0.0048(18)
O22 0.014(2) 0.016(2) 0.014(2) 0.0029(17) -0.0059(17) -0.0033(18)
O23 0.024(2) 0.019(2) 0.030(3) 0.001(2) -0.014(2) -0.009(2)
O24 0.019(2) 0.022(2) 0.026(3) -0.002(2) -0.010(2) -0.004(2)
O25 0.017(2) 0.021(2) 0.023(2) 0.0021(19) -0.0114(19) -0.0021(19)
O26 0.017(2) 0.021(2) 0.024(2) 0.0023(19) -0.0077(19) -0.0081(19)
O27 0.023(2) 0.018(2) 0.020(2) -0.0048(19) 0.000(2) 0.001(2)
O28 0.023(2) 0.035(3) 0.015(2) -0.003(2) -0.0076(19) -0.011(2)
O29 0.012(2) 0.015(2) 0.013(2) 0.0036(17) -0.0043(17) -0.0014(17)
O30 0.012(2) 0.016(2) 0.013(2) -0.0036(17) -0.0036(17) -0.0036(17)
O31 0.021(2) 0.014(2) 0.030(3) -0.0011(19) -0.008(2) -0.0056(19)
O32 0.013(2) 0.018(2) 0.015(2) 0.0001(18) -0.0029(17) -0.0031(18)
O33 0.026(3) 0.022(2) 0.018(2) -0.0004(19) -0.003(2) -0.013(2)
O34 0.022(2) 0.021(2) 0.015(2) 0.0010(19) -0.0043(19) 0.000(2)
O35 0.018(2) 0.021(2) 0.010(2) 0.0036(17) -0.0047(17) -0.0093(19)
O36 0.014(2) 0.015(2) 0.016(2) 0.0018(17) -0.0042(18) -0.0058(18)
O37 0.013(2) 0.017(2) 0.015(2) 0.0010(17) -0.0042(17) -0.0072(18)
O38 0.015(2) 0.018(2) 0.016(2) 0.0000(18) -0.0050(17) -0.0063(18)
O39 0.015(2) 0.011(2) 0.019(2) -0.0007(17) -0.0063(18) -0.0012(17)
O40 0.012(2) 0.014(2) 0.012(2) 0.0014(16) -0.0037(17) -0.0059(17)
Ag1 0.0195(3) 0.0253(3) 0.0246(3) -0.0020(2) -0.0039(2) -0.0055(2)
Ag2 0.0208(3) 0.0228(3) 0.0142(2) 0.0009(2) -0.0012(2) -0.0022(2)
Ag3 0.0183(3) 0.0413(3) 0.0111(2) 0.0002(2) -0.0058(2) -0.0077(2)
N1 0.021(3) 0.020(3) 0.018(3) 0.000(2) -0.003(2) -0.008(2)
C1 0.039(4) 0.023(4) 0.026(4) -0.006(3) -0.010(3) -0.015(3)
C2 0.050(5) 0.028(4) 0.024(4) 0.004(3) -0.018(4) -0.018(4)
C3 0.042(5) 0.026(4) 0.037(4) 0.002(3) -0.027(4) -0.009(3)
C4 0.020(4) 0.026(4) 0.032(4) -0.005(3) -0.009(3) -0.003(3)
C5 0.018(3) 0.017(3) 0.026(4) -0.001(3) -0.007(3) -0.007(3)
C6 0.020(3) 0.016(3) 0.023(3) -0.004(3) -0.004(3) -0.003(3)
C7 0.017(3) 0.028(4) 0.032(4) -0.001(3) -0.008(3) -0.007(3)
C8 0.018(3) 0.030(4) 0.021(4) -0.004(3) 0.004(3) -0.009(3)
C9 0.016(3) 0.013(3) 0.028(4) 0.000(3) -0.008(3) -0.003(3)
C10 0.012(3) 0.021(3) 0.020(3) 0.000(3) -0.001(3) -0.005(3)
N2 0.024(3) 0.022(3) 0.016(3) -0.002(2) -0.004(2) -0.010(2)
N3 0.023(3) 0.018(3) 0.014(3) -0.002(2) -0.002(2) -0.010(2)
C11 0.034(4) 0.020(3) 0.017(3) 0.002(3) -0.002(3) -0.016(3)
C12 0.046(4) 0.026(4) 0.011(3) 0.001(3) -0.008(3) -0.020(3)
C13 0.032(4) 0.035(4) 0.022(4) 0.004(3) -0.018(3) -0.012(3)
C14 0.026(4) 0.030(4) 0.016(3) 0.003(3) -0.006(3) -0.013(3)
C15 0.027(4) 0.019(3) 0.016(3) -0.001(3) -0.007(3) -0.013(3)
C16 0.018(3) 0.019(3) 0.016(3) 0.001(3) -0.004(3) -0.009(3)
C17 0.016(3) 0.032(4) 0.018(3) -0.001(3) -0.007(3) -0.011(3)
C18 0.016(3) 0.028(4) 0.017(3) 0.003(3) -0.001(3) -0.011(3)
C19 0.017(3) 0.024(4) 0.018(3) -0.003(3) -0.003(3) -0.009(3)
C20 0.015(3) 0.019(3) 0.024(3) 0.003(3) -0.007(3) -0.009(3)
N4 0.012(3) 0.025(3) 0.018(3) -0.002(2) -0.007(2) -0.005(2)
N5 0.016(3) 0.017(3) 0.013(3) 0.002(2) -0.002(2) -0.003(2)
C21 0.029(4) 0.023(4) 0.013(3) 0.004(3) -0.010(3) 0.001(3)
C22 0.032(4) 0.024(4) 0.011(3) 0.000(3) -0.002(3) -0.006(3)
C23 0.021(4) 0.029(4) 0.018(3) -0.001(3) 0.002(3) -0.004(3)
C24 0.016(3) 0.028(4) 0.022(3) 0.002(3) -0.008(3) -0.006(3)
C25 0.019(3) 0.012(3) 0.013(3) 0.000(2) -0.005(3) -0.004(3)
C26 0.011(3) 0.014(3) 0.016(3) -0.002(2) -0.004(2) 0.004(2)
C27 0.021(3) 0.023(3) 0.017(3) 0.005(3) -0.008(3) -0.012(3)
C28 0.026(4) 0.021(3) 0.016(3) 0.000(3) -0.009(3) -0.009(3)
C29 0.014(3) 0.029(4) 0.016(3) 0.003(3) -0.007(3) -0.008(3)
C30 0.013(3) 0.028(4) 0.015(3) 0.000(3) -0.006(3) -0.006(3)
N6 0.020(3) 0.027(3) 0.011(3) 0.000(2) -0.008(2) -0.005(2)

loop_
_atom_type_symbol
_atom_type_description
_atom_type_scat_dispersion_real
_atom_type_scat_dispersion_imag
_atom_type_scat_source
C C 0.0033 0.0016 'International Tables Vol C Tables 4.2.6.8 and 6.1.1.4'
H H 0.0000 0.0000 'International Tables Vol C Tables 4.2.6.8 and 6.1.1.4'
N N 0.0061 0.0033 'International Tables Vol C Tables 4.2.6.8 and 6.1.1.4'
O O 0.0106 0.0060 'International Tables Vol C Tables 4.2.6.8 and 6.1.1.4'
P P 0.1023 0.0942 'International Tables Vol C Tables 4.2.6.8 and 6.1.1.4'
Mo Mo -1.6832 0.6857 'International Tables Vol C Tables 4.2.6.8 and 6.1.1.4'
Ag Ag -0.8971 1.1015 'International Tables Vol C Tables 4.2.6.8 and 6.1.1.4'

loop_
_geom_angle_atom_site_label_1
_geom_angle_atom_site_label_2
_geom_angle_atom_site_label_3
_geom_angle
_geom_angle_site_symmetry_3
O27 Mo1 O21 103.5(2) .
O27 Mo1 O32 102.0(2) .
O21 Mo1 O32 95.99(19) .
O27 Mo1 O17 102.6(2) .
O21 Mo1 O17 84.91(18) .
O32 Mo1 O17 154.50(17) .
O27 Mo1 O16 99.5(2) .
O21 Mo1 O16 155.64(17) .
O32 Mo1 O16 86.86(18) .
O17 Mo1 O16 82.40(17) .
O27 Mo1 O2 169.97(19) .
O21 Mo1 O2 85.90(16) .
O32 Mo1 O2 73.16(16) .
O17 Mo1 O2 81.51(15) .
O16 Mo1 O2 71.74(15) .
O26 Mo2 O38 103.7(2) .
O26 Mo2 O12 100.7(2) .
O38 Mo2 O12 96.62(18) .
O26 Mo2 O30 99.17(19) .
O38 Mo2 O30 155.56(17) .
O12 Mo2 O30 87.52(17) .
O26 Mo2 O6 101.11(19) .
O38 Mo2 O6 85.06(17) .
O12 Mo2 O6 157.07(17) .
O30 Mo2 O6 82.08(16) .
O26 Mo2 O1 170.29(18) .
O38 Mo2 O1 85.53(16) .
O12 Mo2 O1 74.81(16) .
O30 Mo2 O1 72.28(15) .
O6 Mo2 O1 82.55(15) .
O33 Mo3 O40 103.3(2) .
O33 Mo3 O35 101.9(2) .
O40 Mo3 O35 98.26(18) .
O33 Mo3 O32 98.4(2) .
O40 Mo3 O32 155.75(17) .
O35 Mo3 O32 87.55(18) .
O33 Mo3 O38 101.9(2) .
O40 Mo3 O38 83.92(17) .
O35 Mo3 O38 154.88(18) .
O32 Mo3 O38 81.17(17) .
O33 Mo3 O2 169.80(18) .
O40 Mo3 O2 86.78(16) .
O35 Mo3 O2 74.64(16) .
O32 Mo3 O2 72.01(15) .
O38 Mo3 O2 80.54(15) .
O24 Mo4 O13 103.8(2) .
O24 Mo4 O22 103.3(2) .
O13 Mo4 O22 97.29(18) .
O24 Mo4 O21 100.8(2) .
O13 Mo4 O21 85.21(18) .
O22 Mo4 O21 154.36(17) .
O24 Mo4 O12 98.9(2) .
O13 Mo4 O12 155.36(17) .
O22 Mo4 O12 86.60(18) .
O21 Mo4 O12 81.20(17) .
O24 Mo4 O1 170.20(18) .
O13 Mo4 O1 85.93(16) .
O22 Mo4 O1 73.93(15) .
O21 Mo4 O1 80.83(15) .
O12 Mo4 O1 71.72(15) .
O25 Mo5 O37 103.0(2) .
O25 Mo5 O7 101.4(2) .
O37 Mo5 O7 95.62(18) .
O25 Mo5 O18 101.8(2) .
O37 Mo5 O18 86.50(18) .
O7 Mo5 O18 155.57(17) .
O25 Mo5 O29 99.03(19) .
O37 Mo5 O29 157.15(17) .
O7 Mo5 O29 85.87(18) .
O18 Mo5 O29 83.09(17) .
O25 Mo5 O4 169.89(18) .
O37 Mo5 O4 86.13(16) .
O7 Mo5 O4 73.06(15) .
O18 Mo5 O4 82.84(15) .
O29 Mo5 O4 72.45(15) .
O5 Mo6 O17 103.9(2) .
O5 Mo6 O14 101.8(2) .
O17 Mo6 O14 95.91(19) .
O5 Mo6 O9 99.39(19) .
O17 Mo6 O9 155.46(18) .
O14 Mo6 O9 86.74(18) .
O5 Mo6 O13 101.47(19) .
O17 Mo6 O13 84.81(18) .
O14 Mo6 O13 155.76(17) .
O9 Mo6 O13 83.05(17) .
O5 Mo6 O3 170.10(18) .
O17 Mo6 O3 85.67(16) .
O14 Mo6 O3 74.18(16) .
O9 Mo6 O3 71.55(15) .
O13 Mo6 O3 81.74(15) .
O11 Mo7 O15 105.0(2) .
O11 Mo7 O9 104.1(2) .
O15 Mo7 O9 97.31(18) .
O11 Mo7 O10 100.69(19) .
O15 Mo7 O10 86.06(17) .
O9 Mo7 O10 153.11(17) .
O11 Mo7 O20 98.0(2) .
O15 Mo7 O20 155.61(17) .
O9 Mo7 O20 84.83(17) .
O10 Mo7 O20 81.60(17) .
O11 Mo7 O3 168.69(18) .
O15 Mo7 O3 86.32(16) .
O9 Mo7 O3 73.22(15) .
O10 Mo7 O3 80.43(15) .
O20 Mo7 O3 70.97(15) .
O31 Mo8 O6 103.3(2) .
O31 Mo8 O39 102.9(2) .
O6 Mo8 O39 96.05(18) .
O31 Mo8 O7 99.7(2) .
O6 Mo8 O7 155.24(17) .
O39 Mo8 O7 87.50(18) .
O31 Mo8 O40 100.11(19) .
O6 Mo8 O40 85.87(17) .
O39 Mo8 O40 155.73(17) .
O7 Mo8 O40 81.22(16) .
O31 Mo8 O4 170.31(18) .
O6 Mo8 O4 86.36(16) .
O39 Mo8 O4 74.66(16) .
O7 Mo8 O4 70.92(15) .
O40 Mo8 O4 81.35(15) .
O28 Mo9 O36 104.4(2) .
O28 Mo9 O16 104.7(2) .
O36 Mo9 O16 98.44(19) .
O28 Mo9 O35 98.4(2) .
O36 Mo9 O35 154.50(18) .
O16 Mo9 O35 86.45(18) .
O28 Mo9 O37 100.0(2) .
O36 Mo9 O37 83.76(18) .
O16 Mo9 O37 153.76(17) .
O35 Mo9 O37 81.20(17) .
O28 Mo9 O2 169.39(19) .
O36 Mo9 O2 86.12(16) .
O16 Mo9 O2 74.18(16) .
O35 Mo9 O2 71.07(15) .
O37 Mo9 O2 79.92(15) .
O8 Mo10 O19 103.3(2) .
O8 Mo10 O30 101.8(2) .
O19 Mo10 O30 95.72(18) .
O8 Mo10 O15 102.8(2) .
O19 Mo10 O15 84.93(18) .
O30 Mo10 O15 154.50(17) .
O8 Mo10 O22 100.54(19) .
O19 Mo10 O22 155.14(18) .
O30 Mo10 O22 86.29(18) .
O15 Mo10 O22 82.90(17) .
O8 Mo10 O1 170.64(17) .
O19 Mo10 O1 85.26(16) .
O30 Mo10 O1 73.13(15) .
O15 Mo10 O1 81.55(15) .
O22 Mo10 O1 71.57(15) .
O23 Mo11 O20 102.6(2) .
O23 Mo11 O18 102.2(2) .
O20 Mo11 O18 95.17(18) .
O23 Mo11 O14 100.5(2) .
O20 Mo11 O14 89.03(18) .
O18 Mo11 O14 155.37(17) .
O23 Mo11 O36 101.4(2) .
O20 Mo11 O36 155.66(18) .
O18 Mo11 O36 83.73(17) .
O14 Mo11 O36 82.57(17) .
O23 Mo11 O3 172.36(18) .
O20 Mo11 O3 74.42(16) .
O18 Mo11 O3 85.15(15) .
O14 Mo11 O3 72.61(15) .
O36 Mo11 O3 81.27(15) .
O34 Mo12 O10 102.4(2) .
O34 Mo12 O29 102.7(2) .
O10 Mo12 O29 95.42(18) .
O34 Mo12 O39 101.2(2) .
O10 Mo12 O39 154.95(17) .
O29 Mo12 O39 87.54(18) .
O34 Mo12 O19 101.4(2) .
O10 Mo12 O19 84.51(17) .
O29 Mo12 O19 155.32(18) .
O39 Mo12 O19 82.65(17) .
O34 Mo12 O4 172.76(18) .
O10 Mo12 O4 84.38(16) .
O29 Mo12 O4 73.92(15) .
O39 Mo12 O4 72.52(15) .
O19 Mo12 O4 81.53(15) .
O3 P1 O4 109.3(2) .
O3 P1 O1 109.4(2) .
O4 P1 O1 109.7(2) .
O3 P1 O2 109.8(2) .
O4 P1 O2 109.1(2) .
O1 P1 O2 109.6(2) .
P1 O1 Mo2 125.8(2) .
P1 O1 Mo4 126.0(2) .
Mo2 O1 Mo4 89.56(13) .
P1 O1 Mo10 125.9(2) .
Mo2 O1 Mo10 89.19(13) .
Mo4 O1 Mo10 88.58(13) .
P1 O2 Mo3 126.5(2) .
P1 O2 Mo1 125.1(2) .
Mo3 O2 Mo1 89.64(13) .
P1 O2 Mo9 125.9(2) .
Mo3 O2 Mo9 89.30(13) .
Mo1 O2 Mo9 88.63(13) .
P1 O3 Mo6 126.0(2) .
P1 O3 Mo11 126.9(2) .
Mo6 O3 Mo11 88.22(13) .
P1 O3 Mo7 125.4(2) .
Mo6 O3 Mo7 89.20(13) .
Mo11 O3 Mo7 89.08(13) .
P1 O4 Mo5 125.3(2) .
P1 O4 Mo8 125.8(2) .
Mo5 O4 Mo8 90.31(13) .
P1 O4 Mo12 126.0(2) .
Mo5 O4 Mo12 89.39(13) .
Mo8 O4 Mo12 88.34(13) .
Mo8 O6 Mo2 150.3(2) .
Mo5 O7 Mo8 125.6(2) .
Mo5 O7 Ag2 110.55(18) .
Mo8 O7 Ag2 118.18(18) .
Mo7 O9 Mo6 126.0(2) .
Mo12 O10 Mo7 152.3(2) .
Mo2 O12 Mo4 123.8(2) .
Mo4 O13 Mo6 151.8(2) .
Mo6 O14 Mo11 124.8(2) .
Mo7 O15 Mo10 151.6(2) .
Mo9 O16 Mo1 125.4(2) .
Mo6 O17 Mo1 152.2(2) .
Mo11 O18 Mo5 150.7(2) .
Mo10 O19 Mo12 152.6(2) .
Mo11 O20 Mo7 125.4(2) .
Mo1 O21 Mo4 151.7(2) .
Mo4 O22 Mo10 125.9(2) .
Mo12 O29 Mo5 124.2(2) .
Mo10 O30 Mo2 125.3(2) .
Mo1 O32 Mo3 125.1(2) .
Mo3 O33 Ag2 156.0(3) 2_875
Mo3 O35 Mo9 124.9(2) .
Mo9 O36 Mo11 154.2(2) .
Mo5 O37 Mo9 151.2(2) .
Mo2 O38 Mo3 152.8(2) .
Mo8 O39 Mo12 124.4(2) .
Mo3 O40 Mo8 151.4(2) .
N3 Ag1 N2 171.5(2) 2_874
N1 Ag2 N5 143.0(2) .
N1 Ag2 O7 110.53(17) .
N5 Ag2 O7 85.37(16) .
N1 Ag2 O33 85.58(17) 2_875
N5 Ag2 O33 119.36(17) 2_875
O7 Ag2 O33 113.79(14) 2_875
N4 Ag3 N6 172.2(2) .
C9 N1 C8 116.1(6) .
C9 N1 Ag2 122.7(4) .
C8 N1 Ag2 117.3(4) .
N2 C1 C2 124.4(7) .
C3 C2 C1 117.6(7) .
C2 C3 C4 119.7(7) .
C3 C4 C5 119.3(7) .
N2 C5 C4 121.4(6) .
N2 C5 C6 118.4(6) .
C4 C5 C6 120.1(6) .
C10 C6 C7 117.0(6) .
C10 C6 C5 121.5(6) .
C7 C6 C5 121.1(6) .
C8 C7 C6 119.2(6) .
N1 C8 C7 124.1(6) .
N1 C9 C10 122.9(6) .
C9 C10 C6 120.5(6) .
C1 N2 C5 117.6(6) .
C1 N2 Ag1 118.2(5) 2_874
C5 N2 Ag1 123.4(4) 2_874
C11 N3 C15 117.5(6) .
C11 N3 Ag1 118.3(5) .
C15 N3 Ag1 123.7(4) .
N3 C11 C12 123.3(6) .
C11 C12 C13 119.4(6) .
C12 C13 C14 118.4(6) .
C15 C14 C13 119.1(6) .
N3 C15 C14 122.2(6) .
N3 C15 C16 117.3(6) .
C14 C15 C16 120.5(6) .
C17 C16 C20 117.3(6) .
C17 C16 C15 120.5(6) .
C20 C16 C15 122.0(6) .
C16 C17 C18 119.9(6) .
N4 C18 C17 122.2(6) .
N4 C19 C20 123.2(6) .
C19 C20 C16 120.0(6) .
C19 N4 C18 117.4(5) .
C19 N4 Ag3 122.8(4) .
C18 N4 Ag3 119.8(4) .
C25 N5 C21 117.6(5) .
C25 N5 Ag2 116.9(4) .
C21 N5 Ag2 122.9(4) .
N5 C21 C22 122.7(6) .
C21 C22 C23 119.1(6) .
C24 C23 C22 119.0(6) .
C23 C24 C25 119.2(6) .
N5 C25 C24 122.3(6) .
N5 C25 C26 117.8(5) .
C24 C25 C26 119.8(6) .
C27 C26 C30 118.0(6) .
C27 C26 C25 121.0(6) .
C30 C26 C25 121.0(6) .
C26 C27 C28 119.4(6) .
N6 C28 C27 122.8(6) .
N6 C29 C30 122.5(6) .
C29 C30 C26 119.7(6) .
C28 N6 C29 117.5(5) .
C28 N6 Ag3 118.1(4) .
C29 N6 Ag3 124.1(4) .

loop_
_geom_bond_atom_site_label_1
_geom_bond_atom_site_label_2
_geom_bond_distance
_geom_bond_site_symmetry_2
Mo1 O27 1.669(4) .
Mo1 O21 1.833(4) .
Mo1 O32 1.856(4) .
Mo1 O17 1.979(4) .
Mo1 O16 1.993(4) .
Mo1 O2 2.432(4) .
Mo2 O26 1.678(4) .
Mo2 O38 1.831(4) .
Mo2 O12 1.853(4) .
Mo2 O30 1.972(4) .
Mo2 O6 1.993(4) .
Mo2 O1 2.398(4) .
Mo3 O33 1.688(4) .
Mo3 O40 1.827(4) .
Mo3 O35 1.828(4) .
Mo3 O32 1.981(4) .
Mo3 O38 1.996(4) .
Mo3 O2 2.398(4) .
Mo4 O24 1.671(4) .
Mo4 O13 1.825(4) .
Mo4 O22 1.840(4) .
Mo4 O21 1.987(4) .
Mo4 O12 2.001(4) .
Mo4 O1 2.429(4) .
Mo5 O25 1.684(4) .
Mo5 O37 1.819(4) .
Mo5 O7 1.875(4) .
Mo5 O18 1.948(4) .
Mo5 O29 1.989(4) .
Mo5 O4 2.402(4) .
Mo6 O5 1.678(4) .
Mo6 O17 1.833(4) .
Mo6 O14 1.856(4) .
Mo6 O9 1.978(4) .
Mo6 O13 1.981(4) .
Mo6 O3 2.422(4) .
Mo7 O11 1.674(4) .
Mo7 O15 1.823(4) .
Mo7 O9 1.848(4) .
Mo7 O10 1.970(4) .
Mo7 O20 2.021(4) .
Mo7 O3 2.435(4) .
Mo8 O31 1.679(4) .
Mo8 O6 1.820(4) .
Mo8 O39 1.846(4) .
Mo8 O7 1.975(4) .
Mo8 O40 1.999(4) .
Mo8 O4 2.428(4) .
Mo9 O28 1.675(4) .
Mo9 O36 1.816(4) .
Mo9 O16 1.831(4) .
Mo9 O35 2.001(4) .
Mo9 O37 2.006(4) .
Mo9 O2 2.434(4) .
Mo10 O8 1.675(4) .
Mo10 O19 1.837(4) .
Mo10 O30 1.851(4) .
Mo10 O15 1.968(4) .
Mo10 O22 1.976(4) .
Mo10 O1 2.440(4) .
Mo11 O23 1.677(4) .
Mo11 O20 1.812(4) .
Mo11 O18 1.870(4) .
Mo11 O14 1.950(4) .
Mo11 O36 1.988(4) .
Mo11 O3 2.425(4) .
Mo12 O34 1.681(4) .
Mo12 O10 1.838(4) .
Mo12 O29 1.855(4) .
Mo12 O39 1.979(4) .
Mo12 O19 1.981(4) .
Mo12 O4 2.429(4) .
P1 O3 1.526(4) .
P1 O4 1.529(4) .
P1 O1 1.530(4) .
P1 O2 1.532(4) .
O7 Ag2 2.453(4) .
O33 Ag2 2.500(4) 2_875
Ag1 N3 2.130(6) .
Ag1 N2 2.147(6) 2_874
Ag2 N1 2.224(5) .
Ag2 N5 2.240(5) .
Ag2 O33 2.500(4) 2_875
Ag3 N4 2.120(5) .
Ag3 N6 2.127(5) .
N1 C9 1.338(8) .
N1 C8 1.346(9) .
C1 N2 1.334(9) .
C1 C2 1.372(10) .
C2 C3 1.368(11) .
C3 C4 1.380(10) .
C4 C5 1.385(9) .
C5 N2 1.349(8) .
C5 C6 1.485(9) .
C6 C10 1.375(9) .
C6 C7 1.390(9) .
C7 C8 1.365(10) .
C9 C10 1.375(9) .
N2 Ag1 2.147(6) 2_874
N3 C11 1.339(8) .
N3 C15 1.353(8) .
C11 C12 1.365(10) .
C12 C13 1.378(10) .
C13 C14 1.387(9) .
C14 C15 1.379(9) .
C15 C16 1.477(9) .
C16 C17 1.377(9) .
C16 C20 1.382(9) .
C17 C18 1.384(9) .
C18 N4 1.345(8) .
C19 N4 1.334(8) .
C19 C20 1.366(9) .
N5 C25 1.339(8) .
N5 C21 1.340(8) .
C21 C22 1.374(9) .
C22 C23 1.377(10) .
C23 C24 1.359(9) .
C24 C25 1.388(9) .
C25 C26 1.478(8) .
C26 C27 1.364(9) .
C26 C30 1.384(9) .
C27 C28 1.382(9) .
C28 N6 1.331(8) .
C29 N6 1.346(8) .
C29 C30 1.363(9) .
